data_4069516
loop_
_publ_author_name
'Zhang, Jun'
'Li, Aifang'
'Hor, T. S. Andy'

_publ_section_title
;
 Crystallographic Revelation of the Role of AlMe3(in MAO) in Cr [NNN]
 Pyrazolyl Catalyzed Ethylene Trimerization
;
_journal_issue 10
_journal_name_full Organometallics
_journal_page_first 2935
_journal_paper_doi 10.1021/om9002347
_journal_volume 28
_journal_year 2009
_chemical_formula_sum 'C43 H78 Al4 Cl4 Cr2 N12'
_chemical_formula_weight 1116.89
_chemical_name_systematic
; 
 ? 
;
_space_group_IT_number 2
_symmetry_cell_setting triclinic
_symmetry_space_group_name_Hall '-P 1'
_symmetry_space_group_name_H-M 'P -1'
_atom_sites_solution_hydrogens geom
_atom_sites_solution_primary direct
_atom_sites_solution_secondary difmap
_audit_creation_method SHELXL-97
_cell_angle_alpha 83.008(2)
_cell_angle_beta 89.503(2)
_cell_angle_gamma 61.853(2)
_cell_formula_units_Z 1
_cell_length_a 9.6770(9)
_cell_length_b 10.1662(9)
_cell_length_c 16.9298(15)
_cell_measurement_reflns_used 3513
_cell_measurement_temperature 100(2)
_cell_measurement_theta_max 27.53
_cell_measurement_theta_min 2.29
_cell_volume 1455.4(2)
_computing_cell_refinement 'Bruker SMART'
_computing_data_collection 'Bruker SMART'
_computing_data_reduction 'Bruker SAINT'
_computing_molecular_graphics 'Bruker SHELXTL'
_computing_publication_material 'Bruker SHELXTL'
_computing_structure_refinement 'SHELXL-97 (Sheldrick, 1997)'
_computing_structure_solution 'SHELXS-97 (Sheldrick, 1990)'
_diffrn_ambient_temperature 100(2)
_diffrn_measured_fraction_theta_full 0.995
_diffrn_measured_fraction_theta_max 0.995
_diffrn_measurement_device_type 'CCD area detector'
_diffrn_measurement_method 'phi and omega scans'
_diffrn_radiation_monochromator graphite
_diffrn_radiation_source 'fine-focus sealed tube'
_diffrn_radiation_type MoK\a
_diffrn_radiation_wavelength 0.71073
_diffrn_reflns_av_R_equivalents 0.0258
_diffrn_reflns_av_sigmaI/netI 0.0524
_diffrn_reflns_limit_h_max 12
_diffrn_reflns_limit_h_min -12
_diffrn_reflns_limit_k_max 13
_diffrn_reflns_limit_k_min -6
_diffrn_reflns_limit_l_max 21
_diffrn_reflns_limit_l_min -21
_diffrn_reflns_number 10386
_diffrn_reflns_theta_full 27.50
_diffrn_reflns_theta_max 27.50
_diffrn_reflns_theta_min 1.21
_exptl_absorpt_coefficient_mu 0.657
_exptl_absorpt_correction_T_max 0.9372
_exptl_absorpt_correction_T_min 0.8477
_exptl_absorpt_correction_type empirical
_exptl_crystal_colour GREEN
_exptl_crystal_density_diffrn 1.274
_exptl_crystal_density_meas ?
_exptl_crystal_density_method 'not measured'
_exptl_crystal_description BLOCK
_exptl_crystal_F_000 588
_exptl_crystal_size_max 0.26
_exptl_crystal_size_mid 0.20
_exptl_crystal_size_min 0.10
_refine_diff_density_max 1.070
_refine_diff_density_min -0.702
_refine_diff_density_rms 0.110
_refine_ls_extinction_method none
_refine_ls_goodness_of_fit_ref 1.115
_refine_ls_hydrogen_treatment constr
_refine_ls_matrix_type full
_refine_ls_number_parameters 307
_refine_ls_number_reflns 6659
_refine_ls_number_restraints 4
_refine_ls_restrained_S_all 1.129
_refine_ls_R_factor_all 0.0798
_refine_ls_R_factor_gt 0.0691
_refine_ls_shift/su_max 0.001
_refine_ls_shift/su_mean 0.000
_refine_ls_structure_factor_coef Fsqd
_refine_ls_weighting_details 'calc w=1/[\s^2^(Fo^2^)+(0.0688P)^2^+2.8902P] where P=(Fo^2^+2Fc^2^)/3'
_refine_ls_weighting_scheme calc
_refine_ls_wR_factor_gt 0.1572
_refine_ls_wR_factor_ref 0.1632
_reflns_number_gt 5740
_reflns_number_total 6659
_reflns_threshold_expression >2sigma(I)
_cod_data_source_file om9002347_si_004.cif
_cod_data_source_block 8499
_cod_depositor_comments
;
The following automatic conversions were performed:

'_symmetry_cell_setting' value 'Triclinic' changed to 'triclinic'
according to /home/saulius/struct/CIF-dictionaries/cif_core.dic
dictionary named 'cif_core.dic' version 2.4.2 from 2011-04-26.

Automatic conversion script
Id: cif_fix_values 1715 2011-07-08 13:25:40Z adriana 

The following automatic conversions were performed:

'_exptl_crystal_density_meas' value 'not measured' was changed to '?'
- the value is perceived as not measured.

Automatic conversion script
Id: cif_fix_values 3008 2015-01-20 13:52:24Z robertas 
;
_cod_original_sg_symbol_H-M P-1
_cod_database_code 4069516

loop_
_symmetry_equiv_pos_as_xyz
'x, y, z'
'-x, -y, -z'

loop_
_atom_site_label
_atom_site_type_symbol
_atom_site_fract_x
_atom_site_fract_y
_atom_site_fract_z
_atom_site_U_iso_or_equiv
_atom_site_adp_type
_atom_site_occupancy
_atom_site_symmetry_multiplicity
_atom_site_calc_flag
_atom_site_refinement_flags
_atom_site_disorder_assembly
_atom_site_disorder_group
Cl3 Cl 0.4001(14) -0.0100(10) 0.3439(10) 0.044(7) Uiso 0.127(8) 1 d PD A 1
C27 C 0.3983(6) -0.0064(5) 0.3552(5) 0.017(2) Uiso 0.873(8) 1 d PD A 2
H27A H 0.4782 -0.0243 0.3160 0.025 Uiso 0.873(8) 1 calc PR A 2
H27B H 0.3661 -0.0848 0.3576 0.025 Uiso 0.873(8) 1 calc PR A 2
H27C H 0.4418 -0.0088 0.4078 0.025 Uiso 0.873(8) 1 calc PR A 2
C30 C 0.2818(12) 0.3333(7) 0.0709(7) 0.020 Uiso 0.776(8) 1 d PD B 3
H30A H 0.3354 0.3426 0.1172 0.030 Uiso 0.776(8) 1 calc PR B 3
H30B H 0.1776 0.4212 0.0611 0.030 Uiso 0.776(8) 1 calc PR B 3
H30C H 0.3434 0.3277 0.0240 0.030 Uiso 0.776(8) 1 calc PR B 3
Cl4 Cl 0.2675(14) 0.3432(8) 0.0712(9) 0.046(2) Uiso 0.224(8) 1 d PD B 4
Cr1 Cr 0.51986(6) 0.55419(6) 0.40034(3) 0.01590(15) Uani 1 1 d . . .
Cl1 Cl 0.32353(10) 0.53223(10) 0.47828(5) 0.0220(2) Uani 1 1 d . . .
Cl2 Cl 0.10324(10) 0.17420(10) 0.20217(5) 0.0228(2) Uani 1 1 d . A .
Al2 Al 0.25945(13) 0.14474(13) 0.09279(7) 0.0237(3) Uani 1 1 d D . .
Al1 Al 0.21060(13) 0.19674(12) 0.32309(7) 0.0232(3) Uani 1 1 d D . .
N1 N 0.3714(3) 0.6581(3) 0.29750(17) 0.0173(6) Uani 1 1 d . . .
N2 N 0.4319(3) 0.6159(3) 0.22567(17) 0.0175(6) Uani 1 1 d . . .
N3 N 0.6772(3) 0.6004(3) 0.33297(17) 0.0178(6) Uani 1 1 d . . .
N4 N 0.6920(3) 0.5707(3) 0.25575(17) 0.0167(6) Uani 1 1 d . . .
N5 N 0.6246(3) 0.3407(3) 0.33949(17) 0.0190(6) Uani 1 1 d . . .
N6 N 0.6384(3) 0.3632(3) 0.25937(17) 0.0177(6) Uani 1 1 d . . .
C1 C 0.5979(4) 0.5129(4) 0.2220(2) 0.0182(7) Uani 1 1 d . . .
H1 H 0.6208 0.5069 0.1644 0.022 Uiso 1 1 calc R . .
C2 C 0.2205(4) 0.7594(4) 0.2799(2) 0.0191(7) Uani 1 1 d . . .
C3 C 0.1865(4) 0.7800(4) 0.1982(2) 0.0225(7) Uani 1 1 d . . .
H4A H 0.0876 0.8454 0.1710 0.027 Uiso 1 1 calc R . .
C4 C 0.3217(4) 0.6887(4) 0.1643(2) 0.0222(7) Uani 1 1 d . . .
C5 C 0.1144(4) 0.8365(4) 0.3428(2) 0.0242(8) Uani 1 1 d . . .
H8S H 0.0684 0.7745 0.3669 0.036 Uiso 1 1 calc R . .
H5B H 0.0305 0.9345 0.3189 0.036 Uiso 1 1 calc R . .
H5C H 0.1747 0.8510 0.3839 0.036 Uiso 1 1 calc R . .
C6 C 0.3546(5) 0.6667(5) 0.0797(2) 0.0280(8) Uani 1 1 d . . .
H6A H 0.4395 0.6897 0.0643 0.042 Uiso 1 1 calc R . .
H6B H 0.2598 0.7339 0.0457 0.042 Uiso 1 1 calc R . .
H6C H 0.3860 0.5620 0.0731 0.042 Uiso 1 1 calc R . .
C7 C 0.7771(4) 0.6540(4) 0.3444(2) 0.0204(7) Uani 1 1 d . . .
C8 C 0.8545(4) 0.6576(4) 0.2740(2) 0.0231(8) Uani 1 1 d . . .
H8 H 0.9309 0.6910 0.2664 0.028 Uiso 1 1 calc R . .
C9 C 0.7994(4) 0.6042(4) 0.2189(2) 0.0202(7) Uani 1 1 d . . .
C10 C 0.7979(5) 0.6983(4) 0.4219(2) 0.0269(8) Uani 1 1 d . . .
H10A H 0.6997 0.7332 0.4494 0.040 Uiso 1 1 calc R . .
H10B H 0.8261 0.7795 0.4127 0.040 Uiso 1 1 calc R . .
H10C H 0.8817 0.6114 0.4548 0.040 Uiso 1 1 calc R . .
C11 C 0.8382(5) 0.5829(5) 0.1348(2) 0.0268(8) Uani 1 1 d . . .
H11A H 0.8702 0.4784 0.1275 0.040 Uiso 1 1 calc R . .
H11B H 0.9243 0.6056 0.1219 0.040 Uiso 1 1 calc R . .
H11C H 0.7458 0.6507 0.0995 0.040 Uiso 1 1 calc R . .
C12 C 0.6650(4) 0.1957(4) 0.3563(2) 0.0241(8) Uani 1 1 d . . .
C13 C 0.7049(4) 0.1259(4) 0.2869(2) 0.0248(8) Uani 1 1 d . . .
H13 H 0.7382 0.0229 0.2831 0.030 Uiso 1 1 calc R . .
C14 C 0.6865(4) 0.2350(4) 0.2257(2) 0.0222(7) Uani 1 1 d . . .
C15 C 0.6669(6) 0.1290(5) 0.4402(2) 0.0335(9) Uani 1 1 d . . .
H15A H 0.7755 0.0720 0.4624 0.050 Uiso 1 1 calc R . .
H15B H 0.6204 0.0616 0.4410 0.050 Uiso 1 1 calc R . .
H15C H 0.6061 0.2097 0.4722 0.050 Uiso 1 1 calc R . .
C16 C 0.7096(5) 0.2282(5) 0.1386(2) 0.0294(9) Uani 1 1 d . . .
H16A H 0.6093 0.2933 0.1085 0.044 Uiso 1 1 calc R . .
H16B H 0.7486 0.1244 0.1278 0.044 Uiso 1 1 calc R . .
H16C H 0.7859 0.2626 0.1224 0.044 Uiso 1 1 calc R . .
C25 C 0.0337(4) 0.2329(4) 0.3923(2) 0.0243(8) Uani 1 1 d . A .
H25A H 0.0515 0.2650 0.4418 0.036 Uiso 1 1 calc R . .
H25B H 0.0263 0.1398 0.4048 0.036 Uiso 1 1 calc R . .
H25C H -0.0642 0.3117 0.3646 0.036 Uiso 1 1 calc R . .
C26 C 0.2567(5) 0.3644(4) 0.2920(3) 0.0291(9) Uani 1 1 d . A .
H26A H 0.3584 0.3265 0.2677 0.044 Uiso 1 1 calc R . .
H26B H 0.2602 0.4097 0.3393 0.044 Uiso 1 1 calc R . .
H26C H 0.1744 0.4403 0.2536 0.044 Uiso 1 1 calc R . .
C29 C 0.1255(4) 0.1210(4) 0.0118(2) 0.0233(7) Uani 1 1 d . B .
H29A H 0.1821 0.0951 -0.0370 0.035 Uiso 1 1 calc R . .
H29B H 0.0276 0.2157 -0.0004 0.035 Uiso 1 1 calc R . .
H29C H 0.1012 0.0407 0.0331 0.035 Uiso 1 1 calc R . .
C28 C 0.4643(5) -0.0335(5) 0.1270(3) 0.0329(9) Uani 1 1 d . B .
H28A H 0.5283 -0.0035 0.1572 0.049 Uiso 1 1 calc R . .
H28B H 0.5188 -0.0760 0.0800 0.049 Uiso 1 1 calc R . .
H28C H 0.4470 -0.1093 0.1608 0.049 Uiso 1 1 calc R . .

loop_
_atom_site_aniso_label
_atom_site_aniso_U_11
_atom_site_aniso_U_22
_atom_site_aniso_U_33
_atom_site_aniso_U_23
_atom_site_aniso_U_13
_atom_site_aniso_U_12
Cr1 0.0145(3) 0.0191(3) 0.0149(3) -0.0020(2) 0.00193(19) -0.0087(2)
Cl1 0.0184(4) 0.0328(5) 0.0172(4) -0.0008(3) 0.0006(3) -0.0145(4)
Cl2 0.0201(4) 0.0250(5) 0.0256(4) -0.0014(3) -0.0005(3) -0.0131(4)
Al2 0.0220(5) 0.0235(6) 0.0279(6) -0.0028(5) 0.0015(4) -0.0129(5)
Al1 0.0195(5) 0.0203(6) 0.0290(6) -0.0036(4) -0.0019(4) -0.0087(4)
N1 0.0164(13) 0.0155(14) 0.0201(14) -0.0033(11) 0.0014(11) -0.0073(11)
N2 0.0159(13) 0.0151(14) 0.0197(14) 0.0002(11) -0.0011(11) -0.0065(11)
N3 0.0166(13) 0.0191(15) 0.0185(14) -0.0033(11) 0.0015(11) -0.0089(12)
N4 0.0144(13) 0.0174(14) 0.0187(14) 0.0013(11) 0.0002(10) -0.0086(11)
N5 0.0186(14) 0.0183(15) 0.0205(15) 0.0027(11) -0.0035(11) -0.0102(12)
N6 0.0159(13) 0.0148(14) 0.0194(14) -0.0013(11) -0.0007(11) -0.0050(11)
C1 0.0172(16) 0.0207(17) 0.0166(16) -0.0011(13) 0.0007(12) -0.0092(14)
C2 0.0146(15) 0.0169(17) 0.0280(18) 0.0009(14) 0.0010(13) -0.0102(13)
C3 0.0205(17) 0.0184(17) 0.0292(19) 0.0045(14) -0.0057(14) -0.0115(14)
C4 0.0230(17) 0.0184(17) 0.0260(19) 0.0050(14) -0.0081(14) -0.0120(15)
C5 0.0179(17) 0.0206(18) 0.030(2) -0.0026(15) 0.0026(14) -0.0061(14)
C6 0.031(2) 0.029(2) 0.0227(19) 0.0026(15) -0.0081(15) -0.0148(17)
C7 0.0166(16) 0.0177(17) 0.0264(18) 0.0016(14) -0.0027(13) -0.0087(14)
C8 0.0171(16) 0.0202(18) 0.032(2) 0.0017(15) 0.0034(14) -0.0101(14)
C9 0.0152(15) 0.0154(16) 0.0255(18) 0.0052(13) 0.0031(13) -0.0053(13)
C10 0.031(2) 0.026(2) 0.031(2) -0.0034(16) -0.0004(16) -0.0187(17)
C11 0.0254(19) 0.028(2) 0.0262(19) 0.0008(15) 0.0090(15) -0.0128(16)
C12 0.0226(17) 0.0202(18) 0.030(2) 0.0004(15) -0.0080(15) -0.0112(15)
C13 0.0205(17) 0.0151(17) 0.035(2) -0.0053(15) -0.0063(15) -0.0048(14)
C14 0.0135(15) 0.0220(18) 0.0297(19) -0.0088(15) -0.0010(13) -0.0061(14)
C15 0.046(2) 0.025(2) 0.030(2) 0.0042(16) -0.0070(18) -0.0183(19)
C16 0.0264(19) 0.034(2) 0.028(2) -0.0151(17) 0.0033(15) -0.0123(17)
C25 0.0223(17) 0.0249(19) 0.0252(19) -0.0066(15) 0.0016(14) -0.0100(15)
C26 0.0238(18) 0.024(2) 0.042(2) -0.0077(17) -0.0048(16) -0.0127(16)
C29 0.0278(18) 0.0277(19) 0.0194(17) -0.0017(14) -0.0003(14) -0.0175(16)
C28 0.0232(19) 0.030(2) 0.040(2) -0.0002(18) 0.0048(17) -0.0091(17)

loop_
_atom_type_symbol
_atom_type_description
_atom_type_scat_dispersion_real
_atom_type_scat_dispersion_imag
_atom_type_scat_source
C C 0.0033 0.0016 'International Tables Vol C Tables 4.2.6.8 and 6.1.1.4'
H H 0.0000 0.0000 'International Tables Vol C Tables 4.2.6.8 and 6.1.1.4'
N N 0.0061 0.0033 'International Tables Vol C Tables 4.2.6.8 and 6.1.1.4'
Al Al 0.0645 0.0514 'International Tables Vol C Tables 4.2.6.8 and 6.1.1.4'
Cl Cl 0.1484 0.1585 'International Tables Vol C Tables 4.2.6.8 and 6.1.1.4'
Cr Cr 0.3209 0.6236 'International Tables Vol C Tables 4.2.6.8 and 6.1.1.4'

loop_
_geom_angle_atom_site_label_1
_geom_angle_atom_site_label_2
_geom_angle_atom_site_label_3
_geom_angle
_geom_angle_site_symmetry_1
_geom_angle_site_symmetry_3
N3 Cr1 N1 83.67(11) . .
N3 Cr1 N5 83.00(11) . .
N1 Cr1 N5 85.87(11) . .
N3 Cr1 Cl1 95.70(8) . 2_666
N1 Cr1 Cl1 172.62(9) . 2_666
N5 Cr1 Cl1 101.37(8) . 2_666
N3 Cr1 Cl1 173.27(9) . .
N1 Cr1 Cl1 94.27(8) . .
N5 Cr1 Cl1 103.27(8) . .
Cl1 Cr1 Cl1 85.52(3) 2_666 .
Cr1 Cl1 Cr1 94.48(3) 2_666 .
Al2 Cl2 Al1 115.34(5) . .
C28 Al2 C29 116.74(19) . .
C28 Al2 C30 111.1(3) . .
C29 Al2 C30 115.4(4) . .
C28 Al2 Cl4 114.5(4) . .
C29 Al2 Cl4 113.7(4) . .
C30 Al2 Cl4 3.5(6) . .
C28 Al2 Cl2 105.76(14) . .
C29 Al2 Cl2 99.45(12) . .
C30 Al2 Cl2 106.6(4) . .
Cl4 Al2 Cl2 104.2(4) . .
C26 Al1 C25 117.86(18) . .
C26 Al1 C27 115.9(2) . .
C25 Al1 C27 112.2(2) . .
C26 Al1 Cl3 115.5(5) . .
C25 Al1 Cl3 116.0(5) . .
C27 Al1 Cl3 5.7(6) . .
C26 Al1 Cl2 103.20(13) . .
C25 Al1 Cl2 99.81(12) . .
C27 Al1 Cl2 105.0(2) . .
Cl3 Al1 Cl2 99.9(5) . .
C2 N1 N2 105.1(3) . .
C2 N1 Cr1 136.9(2) . .
N2 N1 Cr1 118.0(2) . .
C4 N2 N1 111.8(3) . .
C4 N2 C1 128.2(3) . .
N1 N2 C1 119.9(3) . .
C7 N3 N4 105.3(3) . .
C7 N3 Cr1 136.9(2) . .
N4 N3 Cr1 117.8(2) . .
C9 N4 N3 111.9(3) . .
C9 N4 C1 127.6(3) . .
N3 N4 C1 120.5(3) . .
C12 N5 N6 105.2(3) . .
C12 N5 Cr1 139.3(3) . .
N6 N5 Cr1 115.1(2) . .
C14 N6 N5 112.1(3) . .
C14 N6 C1 129.2(3) . .
N5 N6 C1 118.7(3) . .
N6 C1 N4 111.8(3) . .
N6 C1 N2 111.8(3) . .
N4 C1 N2 110.5(3) . .
N1 C2 C3 110.1(3) . .
N1 C2 C5 121.5(3) . .
C3 C2 C5 128.4(3) . .
C4 C3 C2 107.4(3) . .
N2 C4 C3 105.6(3) . .
N2 C4 C6 123.6(3) . .
C3 C4 C6 130.8(3) . .
N3 C7 C8 109.7(3) . .
N3 C7 C10 122.2(3) . .
C8 C7 C10 128.0(3) . .
C9 C8 C7 107.2(3) . .
N4 C9 C8 106.0(3) . .
N4 C9 C11 123.0(3) . .
C8 C9 C11 131.0(3) . .
N5 C12 C13 110.3(3) . .
N5 C12 C15 120.3(4) . .
C13 C12 C15 129.4(4) . .
C14 C13 C12 106.7(3) . .
N6 C14 C13 105.7(3) . .
N6 C14 C16 123.2(3) . .
C13 C14 C16 131.1(4) . .

loop_
_geom_bond_atom_site_label_1
_geom_bond_atom_site_label_2
_geom_bond_distance
_geom_bond_site_symmetry_2
Cl3 Al1 2.025(5) .
C27 Al1 2.016(3) .
C30 Al2 2.019(4) .
Cl4 Al2 2.044(4) .
Cr1 N3 2.087(3) .
Cr1 N1 2.092(3) .
Cr1 N5 2.292(3) .
Cr1 Cl1 2.3769(10) 2_666
Cr1 Cl1 2.3844(10) .
Cl1 Cr1 2.3769(10) 2_666
Cl2 Al2 2.3374(15) .
Cl2 Al1 2.3871(14) .
Al2 C28 1.981(4) .
Al2 C29 2.007(4) .
Al1 C26 1.968(4) .
Al1 C25 1.979(4) .
N1 C2 1.341(4) .
N1 N2 1.372(4) .
N2 C4 1.360(4) .
N2 C1 1.452(4) .
N3 C7 1.339(4) .
N3 N4 1.369(4) .
N4 C9 1.362(4) .
N4 C1 1.449(4) .
N5 C12 1.327(5) .
N5 N6 1.364(4) .
N6 C14 1.358(5) .
N6 C1 1.441(4) .
C2 C3 1.392(5) .
C2 C5 1.492(5) .
C3 C4 1.369(5) .
C4 C6 1.486(5) .
C7 C8 1.407(5) .
C7 C10 1.483(5) .
C8 C9 1.362(5) .
C9 C11 1.484(5) .
C12 C13 1.404(5) .
C12 C15 1.494(5) .
C13 C14 1.367(5) .
C14 C16 1.495(5) .
